data_4065775
loop_
_publ_author_name
'Gurubasavaraj, Prabhuodeyara M.'
'Nomura, Kotohiro'

_publ_section_title
;
 Hetero-bimetallic Complexes of Titanatranes with Aluminum Alkyls:
 Synthesis, Structural Analysis, and Their Use in Catalysis for Ethylene
 Polymerization
;
_journal_issue 16
_journal_name_full Organometallics
_journal_page_first 3500
_journal_paper_doi 10.1021/om100119g
_journal_volume 29
_journal_year 2010
_chemical_formula_moiety 'C36 H52 Al N O4 Ti '
_chemical_formula_sum 'C36 H52 Al N O4 Ti'
_chemical_formula_weight 637.69
_space_group_IT_number 2
_symmetry_cell_setting triclinic
_symmetry_Int_Tables_number 2
_symmetry_space_group_name_Hall '-P 1'
_symmetry_space_group_name_H-M 'P -1'
_cell_angle_alpha 93.673(3)
_cell_angle_beta 92.039(3)
_cell_angle_gamma 102.274(3)
_cell_formula_units_Z 2
_cell_length_a 9.5016(11)
_cell_length_b 10.2879(12)
_cell_length_c 18.176(2)
_cell_measurement_reflns_used 4716
_cell_measurement_temperature 113.1
_cell_measurement_theta_max 23.2
_cell_measurement_theta_min 3.1
_cell_volume 1730.3(3)
_computing_cell_refinement PROCESS-AUTO
_computing_data_collection PROCESS-AUTO
_computing_data_reduction CrystalStructure
_computing_publication_material 'CrystalStructure 3.8'
_computing_structure_refinement SHELXL
_computing_structure_solution SIR92
_diffrn_ambient_temperature 113.1
_diffrn_detector_area_resol_mean 10.00
_diffrn_measured_fraction_theta_full 0.994
_diffrn_measured_fraction_theta_max 0.994
_diffrn_measurement_device_type 'Rigaku RAXIS-RAPID'
_diffrn_measurement_method \w
_diffrn_radiation_type 'Mo K\a'
_diffrn_radiation_wavelength 0.71075
_diffrn_reflns_av_R_equivalents 0.118
_diffrn_reflns_limit_h_max 10
_diffrn_reflns_limit_h_min -9
_diffrn_reflns_limit_k_max 11
_diffrn_reflns_limit_k_min -11
_diffrn_reflns_limit_l_max 20
_diffrn_reflns_limit_l_min -20
_diffrn_reflns_number 11351
_diffrn_reflns_theta_full 23.24
_diffrn_reflns_theta_max 23.24
_exptl_absorpt_coefficient_mu 0.310
_exptl_absorpt_correction_T_max 0.994
_exptl_absorpt_correction_T_min 0.363
_exptl_absorpt_correction_type multi-scan
_exptl_absorpt_process_details
;
    Higashi, T. (1995). Program for Absorption Correction.
    Rigaku Corporation, Tokyo, Japan.
;
_exptl_crystal_colour orange
_exptl_crystal_density_diffrn 1.224
_exptl_crystal_density_method 'not measured'
_exptl_crystal_description platelet
_exptl_crystal_F_000 684.00
_exptl_crystal_size_max 0.15
_exptl_crystal_size_mid 0.10
_exptl_crystal_size_min 0.02
_refine_diff_density_max 0.49
_refine_diff_density_min -0.56
_refine_ls_extinction_method none
_refine_ls_goodness_of_fit_ref 1.053
_refine_ls_hydrogen_treatment refall
_refine_ls_number_parameters 389
_refine_ls_number_reflns 4930
_refine_ls_R_factor_gt 0.0868
_refine_ls_shift/su_max 0.0000
_refine_ls_structure_factor_coef Fsqd
_refine_ls_weighting_details 'w = 1/[\s^2^(Fo^2^)+(0.0854P)^2^+1.7328P] where P=(Fo^2^+2Fc^2^)/3'
_refine_ls_weighting_scheme calc
_refine_ls_wR_factor_ref 0.2186
_reflns_number_gt 2788
_reflns_number_total 4930
_reflns_threshold_expression F^2^>2.0\s(F^2^)
_cod_data_source_file om100119g_si_002.cif
_cod_data_source_block '_GMeTriTiAlEt'
_cod_original_cell_volume 1730.4(4)
_cod_original_formula_sum 'C36 H52 Al N O4 Ti '
_cod_database_code 4065775

loop_
_symmetry_equiv_pos_site_id
_symmetry_equiv_pos_as_xyz
1 +X,+Y,+Z
2 -X,-Y,-Z

loop_
_atom_site_label
_atom_site_type_symbol
_atom_site_fract_x
_atom_site_fract_y
_atom_site_fract_z
_atom_site_U_iso_or_equiv
_atom_site_adp_type
_atom_site_occupancy
_atom_site_symmetry_multiplicity
_atom_site_calc_flag
_atom_site_refinement_flags
Ti(1) Ti 0.33347(12) 0.74096(12) 0.69003(7) 0.0341(3) Uani 1.00 1 d .
Al(1) Al 0.5028(2) 1.0080(2) 0.76316(11) 0.0370(5) Uani 1.00 1 d .
O(1) O 0.4543(4) 0.9275(4) 0.6705(2) 0.0342(11) Uani 1.00 1 d .
O(2) O 0.3719(4) 0.8601(4) 0.7870(2) 0.0325(10) Uani 1.00 1 d .
O(3) O 0.2861(4) 0.7010(4) 0.5915(2) 0.0372(11) Uani 1.00 1 d .
O(4) O 0.2153(4) 0.6071(4) 0.7348(2) 0.0380(11) Uani 1.00 1 d .
N(1) N 0.1120(5) 0.8221(5) 0.6849(2) 0.0318(13) Uani 1.00 1 d .
C(1) C 0.5124(6) 0.6548(6) 0.7033(3) 0.0384(17) Uani 1.00 1 d .
C(2) C 0.4842(7) 0.5033(6) 0.6855(4) 0.0455(19) Uani 1.00 1 d .
C(3) C 0.6990(6) 1.0055(6) 0.7973(3) 0.0441(18) Uani 1.00 1 d .
C(4) C 0.8148(7) 1.1333(7) 0.7866(4) 0.056(2) Uani 1.00 1 d .
C(5) C 0.4420(7) 1.1747(6) 0.7910(3) 0.0399(17) Uani 1.00 1 d .
C(6) C 0.4269(7) 1.1901(6) 0.8758(3) 0.0461(19) Uani 1.00 1 d .
C(7) C 0.1029(6) 0.9191(6) 0.7476(3) 0.0355(17) Uani 1.00 1 d .
C(8) C 0.1376(7) 0.8792(6) 0.8241(3) 0.0366(17) Uani 1.00 1 d .
C(9) C 0.0369(7) 0.8704(6) 0.8784(3) 0.0425(18) Uani 1.00 1 d .
C(10) C 0.0693(7) 0.8341(6) 0.9492(3) 0.0420(18) Uani 1.00 1 d .
C(11) C 0.2026(7) 0.8103(6) 0.9642(3) 0.0439(18) Uani 1.00 1 d .
C(12) C 0.3109(6) 0.8182(6) 0.9115(3) 0.0390(17) Uani 1.00 1 d .
C(13) C 0.2716(7) 0.8531(6) 0.8415(3) 0.0355(16) Uani 1.00 1 d .
C(14) C -0.0457(7) 0.8191(6) 1.0055(3) 0.0467(19) Uani 1.00 1 d .
C(15) C 0.4548(7) 0.7911(7) 0.9301(3) 0.0462(19) Uani 1.00 1 d .
C(16) C 0.1072(7) 0.8918(6) 0.6161(3) 0.0377(17) Uani 1.00 1 d .
C(17) C 0.0998(7) 0.8021(6) 0.5455(3) 0.0381(17) Uani 1.00 1 d .
C(18) C -0.0008(6) 0.8072(6) 0.4883(3) 0.0349(16) Uani 1.00 1 d .
C(19) C -0.0070(6) 0.7285(6) 0.4220(3) 0.0360(17) Uani 1.00 1 d .
C(20) C 0.0847(6) 0.6414(6) 0.4148(3) 0.0354(16) Uani 1.00 1 d .
C(21) C 0.1835(6) 0.6306(6) 0.4712(3) 0.0336(16) Uani 1.00 1 d .
C(22) C 0.1903(6) 0.7129(6) 0.5361(3) 0.0371(17) Uani 1.00 1 d .
C(23) C -0.1161(7) 0.7360(7) 0.3600(3) 0.0484(19) Uani 1.00 1 d .
C(24) C 0.2766(6) 0.5296(6) 0.4650(3) 0.0413(18) Uani 1.00 1 d .
C(25) C -0.0175(6) 0.7082(6) 0.6820(3) 0.0391(17) Uani 1.00 1 d .
C(26) C -0.0266(6) 0.6259(6) 0.7473(3) 0.0343(16) Uani 1.00 1 d .
C(27) C -0.1513(6) 0.5985(6) 0.7864(3) 0.0382(17) Uani 1.00 1 d .
C(28) C -0.1596(7) 0.5261(6) 0.8481(3) 0.0407(18) Uani 1.00 1 d .
C(29) C -0.0419(7) 0.4784(6) 0.8709(3) 0.0427(18) Uani 1.00 1 d .
C(30) C 0.0871(7) 0.5024(6) 0.8332(3) 0.0382(17) Uani 1.00 1 d .
C(31) C 0.0927(6) 0.5764(6) 0.7723(3) 0.0370(17) Uani 1.00 1 d .
C(32) C -0.2978(7) 0.5017(7) 0.8906(3) 0.050(2) Uani 1.00 1 d .
C(33) C 0.2150(7) 0.4521(7) 0.8585(4) 0.049(2) Uani 1.00 1 d .
C(34) C 0.5105(7) 0.9780(6) 0.6019(3) 0.0394(17) Uani 1.00 1 d .
C(35) C 0.5291(7) 1.1288(6) 0.6072(3) 0.049(2) Uani 1.00 1 d .
C(36) C 0.6491(7) 0.9340(7) 0.5854(3) 0.051(2) Uani 1.00 1 d .
H(1) H 0.5511 0.6749 0.7550 0.046 Uiso 1.00 1 c R
H(2) H 0.5881 0.6979 0.6712 0.046 Uiso 1.00 1 c R
H(3) H 0.4499 0.4820 0.6338 0.055 Uiso 1.00 1 c R
H(4) H 0.5738 0.4725 0.6939 0.055 Uiso 1.00 1 c R
H(5) H 0.4110 0.4589 0.7176 0.055 Uiso 1.00 1 c R
H(6) H 0.7279 0.9288 0.7711 0.053 Uiso 1.00 1 c R
H(7) H 0.6987 0.9902 0.8506 0.053 Uiso 1.00 1 c R
H(8) H 0.8392 1.1345 0.7347 0.067 Uiso 1.00 1 c R
H(9) H 0.7768 1.2122 0.8007 0.067 Uiso 1.00 1 c R
H(10) H 0.9014 1.1337 0.8176 0.067 Uiso 1.00 1 c R
H(11) H 0.3484 1.1743 0.7652 0.048 Uiso 1.00 1 c R
H(12) H 0.5140 1.2514 0.7757 0.048 Uiso 1.00 1 c R
H(13) H 0.3415 1.1261 0.8894 0.055 Uiso 1.00 1 c R
H(14) H 0.5129 1.1728 0.9014 0.055 Uiso 1.00 1 c R
H(15) H 0.4168 1.2809 0.8902 0.055 Uiso 1.00 1 c R
H(16) H 0.1697 1.0045 0.7397 0.043 Uiso 1.00 1 c R
H(17) H 0.0040 0.9357 0.7465 0.043 Uiso 1.00 1 c R
H(18) H -0.0549 0.8892 0.8674 0.051 Uiso 1.00 1 c R
H(19) H 0.2245 0.7871 1.0124 0.053 Uiso 1.00 1 c R
H(20) H -0.1021 0.7272 1.0013 0.056 Uiso 1.00 1 c R
H(21) H 0.0002 0.8400 1.0552 0.056 Uiso 1.00 1 c R
H(22) H -0.1094 0.8804 0.9964 0.056 Uiso 1.00 1 c R
H(23) H 0.4914 0.7518 0.8861 0.055 Uiso 1.00 1 c R
H(24) H 0.5216 0.8748 0.9472 0.055 Uiso 1.00 1 c R
H(25) H 0.4466 0.7290 0.9692 0.055 Uiso 1.00 1 c R
H(26) H 0.0220 0.9329 0.6159 0.045 Uiso 1.00 1 c R
H(27) H 0.1941 0.9647 0.6164 0.045 Uiso 1.00 1 c R
H(28) H -0.0660 0.8649 0.4946 0.042 Uiso 1.00 1 c R
H(29) H 0.0803 0.5873 0.3700 0.042 Uiso 1.00 1 c R
H(30) H -0.0767 0.8098 0.3301 0.058 Uiso 1.00 1 c R
H(31) H -0.1367 0.6520 0.3289 0.058 Uiso 1.00 1 c R
H(32) H -0.2054 0.7509 0.3811 0.058 Uiso 1.00 1 c R
H(33) H 0.3704 0.5665 0.4907 0.050 Uiso 1.00 1 c R
H(34) H 0.2296 0.4485 0.4875 0.050 Uiso 1.00 1 c R
H(35) H 0.2905 0.5080 0.4128 0.050 Uiso 1.00 1 c R
H(36) H -0.0157 0.6495 0.6369 0.047 Uiso 1.00 1 c R
H(37) H -0.1057 0.7446 0.6780 0.047 Uiso 1.00 1 c R
H(38) H -0.2331 0.6305 0.7702 0.046 Uiso 1.00 1 c R
H(39) H -0.0477 0.4280 0.9131 0.051 Uiso 1.00 1 c R
H(40) H -0.2886 0.4429 0.9301 0.060 Uiso 1.00 1 c R
H(41) H -0.3134 0.5869 0.9122 0.060 Uiso 1.00 1 c R
H(42) H -0.3799 0.4596 0.8569 0.060 Uiso 1.00 1 c R
H(43) H 0.1976 0.4145 0.9064 0.059 Uiso 1.00 1 c R
H(44) H 0.2317 0.3828 0.8223 0.059 Uiso 1.00 1 c R
H(45) H 0.3000 0.5258 0.8634 0.059 Uiso 1.00 1 c R
H(46) H 0.4375 0.9401 0.5608 0.047 Uiso 1.00 1 c R
H(47) H 0.5998 1.1680 0.6475 0.059 Uiso 1.00 1 c R
H(48) H 0.5632 1.1637 0.5606 0.059 Uiso 1.00 1 c R
H(49) H 0.4364 1.1521 0.6171 0.059 Uiso 1.00 1 c R
H(50) H 0.6818 0.9643 0.5377 0.061 Uiso 1.00 1 c R
H(51) H 0.7232 0.9727 0.6242 0.061 Uiso 1.00 1 c R
H(52) H 0.6321 0.8365 0.5838 0.061 Uiso 1.00 1 c R

loop_
_atom_site_aniso_label
_atom_site_aniso_U_11
_atom_site_aniso_U_22
_atom_site_aniso_U_33
_atom_site_aniso_U_12
_atom_site_aniso_U_13
_atom_site_aniso_U_23
Ti(1) 0.0271(7) 0.0419(7) 0.0349(7) 0.0097(5) 0.0086(5) 0.0031(5)
Al(1) 0.0297(12) 0.0434(13) 0.0388(13) 0.0084(9) 0.0040(9) 0.0065(10)
O(1) 0.031(2) 0.039(2) 0.031(2) 0.003(2) 0.007(2) 0.001(2)
O(2) 0.030(2) 0.040(2) 0.027(2) 0.006(2) 0.006(2) 0.002(2)
O(3) 0.031(2) 0.051(2) 0.031(2) 0.013(2) 0.005(2) -0.001(2)
O(4) 0.028(2) 0.046(2) 0.041(2) 0.007(2) 0.008(2) 0.006(2)
N(1) 0.031(3) 0.040(3) 0.028(3) 0.014(2) 0.011(2) 0.004(2)
C(1) 0.038(4) 0.043(4) 0.039(4) 0.014(3) 0.012(3) 0.011(3)
C(2) 0.035(4) 0.046(4) 0.061(5) 0.018(3) 0.011(3) 0.007(3)
C(3) 0.031(4) 0.050(4) 0.049(4) 0.003(3) 0.002(3) 0.004(3)
C(4) 0.039(4) 0.065(5) 0.062(5) 0.011(4) -0.002(4) -0.002(4)
C(5) 0.035(4) 0.039(4) 0.047(4) 0.011(3) -0.001(3) 0.003(3)
C(6) 0.043(4) 0.047(4) 0.052(5) 0.017(3) 0.010(3) 0.007(3)
C(7) 0.031(4) 0.037(4) 0.043(4) 0.011(3) 0.011(3) 0.016(3)
C(8) 0.038(4) 0.029(3) 0.044(4) 0.008(3) 0.008(3) 0.006(3)
C(9) 0.035(4) 0.043(4) 0.050(4) 0.006(3) 0.010(3) 0.005(3)
C(10) 0.051(5) 0.035(4) 0.039(4) 0.004(3) 0.012(3) 0.011(3)
C(11) 0.046(4) 0.055(4) 0.031(4) 0.009(3) 0.003(3) 0.003(3)
C(12) 0.028(4) 0.047(4) 0.043(4) 0.009(3) 0.007(3) -0.001(3)
C(13) 0.042(4) 0.040(4) 0.027(4) 0.011(3) 0.011(3) 0.004(3)
C(14) 0.049(4) 0.046(4) 0.046(4) 0.009(3) 0.011(3) 0.009(3)
C(15) 0.049(4) 0.061(5) 0.035(4) 0.023(3) 0.010(3) 0.009(3)
C(16) 0.033(4) 0.046(4) 0.041(4) 0.021(3) 0.013(3) 0.009(3)
C(17) 0.030(4) 0.043(4) 0.039(4) 0.000(3) 0.011(3) 0.006(3)
C(18) 0.018(3) 0.044(4) 0.042(4) 0.005(3) 0.002(3) 0.009(3)
C(19) 0.028(4) 0.043(4) 0.033(4) -0.001(3) -0.002(3) 0.010(3)
C(20) 0.034(4) 0.031(3) 0.039(4) 0.002(3) 0.003(3) -0.002(3)
C(21) 0.027(3) 0.042(4) 0.032(4) 0.008(3) 0.012(3) 0.004(3)
C(22) 0.029(4) 0.046(4) 0.037(4) 0.005(3) 0.011(3) 0.012(3)
C(23) 0.049(4) 0.053(4) 0.041(4) 0.005(3) 0.002(3) 0.008(3)
C(24) 0.030(4) 0.050(4) 0.046(4) 0.009(3) 0.006(3) 0.015(3)
C(25) 0.030(4) 0.047(4) 0.043(4) 0.010(3) 0.010(3) 0.011(3)
C(26) 0.025(3) 0.036(4) 0.040(4) 0.003(3) 0.011(3) -0.003(3)
C(27) 0.028(4) 0.043(4) 0.045(4) 0.012(3) -0.003(3) 0.001(3)
C(28) 0.029(4) 0.044(4) 0.051(4) 0.009(3) 0.012(3) 0.010(3)
C(29) 0.036(4) 0.046(4) 0.044(4) 0.000(3) 0.008(3) 0.017(3)
C(30) 0.038(4) 0.033(3) 0.044(4) 0.006(3) 0.009(3) 0.009(3)
C(31) 0.021(3) 0.044(4) 0.045(4) 0.002(3) 0.007(3) 0.003(3)
C(32) 0.040(4) 0.060(5) 0.050(4) 0.008(3) 0.013(3) 0.006(4)
C(33) 0.043(4) 0.054(4) 0.057(5) 0.017(3) 0.011(3) 0.021(4)
C(34) 0.037(4) 0.054(4) 0.029(4) 0.007(3) 0.016(3) 0.009(3)
C(35) 0.047(4) 0.048(4) 0.051(5) 0.003(3) 0.013(3) 0.010(3)
C(36) 0.050(4) 0.068(5) 0.042(4) 0.025(4) 0.012(3) 0.018(4)

loop_
_atom_type_symbol
_atom_type_description
_atom_type_scat_dispersion_real
_atom_type_scat_dispersion_imag
_atom_type_scat_source
C C 0.003 0.002
;
International Tables for Crystallography
(1992, Vol. C, Tables 4.2.6.8 and 6.1.1.4)
;
H H 0.000 0.000
;
International Tables for Crystallography
(1992, Vol. C, Table 6.1.1.4)
;
N N 0.006 0.003
;
International Tables for Crystallography
(1992, Vol. C, Tables 4.2.6.8 and 6.1.1.4)
;
O O 0.011 0.006
;
International Tables for Crystallography
(1992, Vol. C, Tables 4.2.6.8 and 6.1.1.4)
;
Al Al 0.064 0.051
;
International Tables for Crystallography
(1992, Vol. C, Tables 4.2.6.8 and 6.1.1.4)
;
Ti Ti 0.278 0.446
;
International Tables for Crystallography
(1992, Vol. C, Tables 4.2.6.8 and 6.1.1.4)
;

loop_
_geom_angle_atom_site_label_1
_geom_angle_atom_site_label_2
_geom_angle_atom_site_label_3
_geom_angle
_geom_angle_publ_flag
O(1) Ti(1) O(2) 70.22(15) yes
O(1) Ti(1) O(3) 91.63(17) yes
O(1) Ti(1) O(4) 161.15(18) yes
O(1) Ti(1) N(1) 91.36(17) yes
O(1) Ti(1) C(1) 94.6(2) yes
O(2) Ti(1) O(3) 155.9(2) yes
O(2) Ti(1) O(4) 91.75(17) yes
O(2) Ti(1) N(1) 82.83(17) yes
O(2) Ti(1) C(1) 95.9(2) yes
O(3) Ti(1) O(4) 103.96(18) yes
O(3) Ti(1) N(1) 81.92(18) yes
O(3) Ti(1) C(1) 101.3(2) yes
O(4) Ti(1) N(1) 80.61(18) yes
O(4) Ti(1) C(1) 92.7(2) yes
N(1) Ti(1) C(1) 173.1(2) yes
O(1) Al(1) O(2) 80.92(18) yes
O(1) Al(1) C(3) 113.2(2) yes
O(1) Al(1) C(5) 119.3(2) yes
O(2) Al(1) C(3) 112.2(2) yes
O(2) Al(1) C(5) 112.4(2) yes
C(3) Al(1) C(5) 114.3(2) yes
Ti(1) O(1) Al(1) 103.4(2) yes
Ti(1) O(1) C(34) 129.6(3) yes
Al(1) O(1) C(34) 126.2(3) yes
Ti(1) O(2) Al(1) 103.9(2) yes
Ti(1) O(2) C(13) 122.5(3) yes
Al(1) O(2) C(13) 127.4(3) yes
Ti(1) O(3) C(22) 143.7(4) yes
Ti(1) O(4) C(31) 143.9(4) yes
Ti(1) N(1) C(7) 112.9(3) yes
Ti(1) N(1) C(16) 108.1(3) yes
Ti(1) N(1) C(25) 110.9(3) yes
C(7) N(1) C(16) 107.3(4) yes
C(7) N(1) C(25) 109.5(4) yes
C(16) N(1) C(25) 107.9(4) yes
Ti(1) C(1) C(2) 115.6(4) yes
Al(1) C(3) C(4) 115.8(5) yes
Al(1) C(5) C(6) 110.4(4) yes
N(1) C(7) C(8) 116.4(5) yes
C(7) C(8) C(9) 120.9(6) yes
C(7) C(8) C(13) 120.4(6) yes
C(9) C(8) C(13) 118.7(6) yes
C(8) C(9) C(10) 120.9(6) yes
C(9) C(10) C(11) 118.6(6) yes
C(9) C(10) C(14) 119.2(6) yes
C(11) C(10) C(14) 122.2(6) yes
C(10) C(11) C(12) 123.5(6) yes
C(11) C(12) C(13) 115.3(6) yes
C(11) C(12) C(15) 121.8(6) yes
C(13) C(12) C(15) 122.9(6) yes
O(2) C(13) C(8) 118.8(5) yes
O(2) C(13) C(12) 118.2(6) yes
C(8) C(13) C(12) 123.0(6) yes
N(1) C(16) C(17) 114.3(5) yes
C(16) C(17) C(18) 120.0(6) yes
C(16) C(17) C(22) 121.7(6) yes
C(18) C(17) C(22) 118.3(6) yes
C(17) C(18) C(19) 121.1(6) yes
C(18) C(19) C(20) 118.7(6) yes
C(18) C(19) C(23) 120.5(6) yes
C(20) C(19) C(23) 120.7(5) yes
C(19) C(20) C(21) 121.9(6) yes
C(20) C(21) C(22) 118.2(6) yes
C(20) C(21) C(24) 121.7(5) yes
C(22) C(21) C(24) 120.0(5) yes
O(3) C(22) C(17) 120.3(5) yes
O(3) C(22) C(21) 118.0(6) yes
C(17) C(22) C(21) 121.7(6) yes
N(1) C(25) C(26) 114.5(5) yes
C(25) C(26) C(27) 121.2(6) yes
C(25) C(26) C(31) 120.9(5) yes
C(27) C(26) C(31) 117.8(6) yes
C(26) C(27) C(28) 121.8(6) yes
C(27) C(28) C(29) 119.0(6) yes
C(27) C(28) C(32) 120.0(6) yes
C(29) C(28) C(32) 121.0(6) yes
C(28) C(29) C(30) 121.7(6) yes
C(29) C(30) C(31) 118.0(6) yes
C(29) C(30) C(33) 121.6(6) yes
C(31) C(30) C(33) 120.5(6) yes
O(4) C(31) C(26) 117.2(5) yes
O(4) C(31) C(30) 121.1(6) yes
C(26) C(31) C(30) 121.7(6) yes
O(1) C(34) C(35) 108.7(5) yes
O(1) C(34) C(36) 110.8(5) yes
C(35) C(34) C(36) 112.6(5) yes
Ti(1) C(1) H(1) 108.4 no
Ti(1) C(1) H(2) 108.4 no
C(2) C(1) H(1) 108.4 no
C(2) C(1) H(2) 108.4 no
H(1) C(1) H(2) 107.4 no
C(1) C(2) H(3) 109.5 no
C(1) C(2) H(4) 109.5 no
C(1) C(2) H(5) 109.5 no
H(3) C(2) H(4) 109.5 no
H(3) C(2) H(5) 109.5 no
H(4) C(2) H(5) 109.5 no
Al(1) C(3) H(6) 108.3 no
Al(1) C(3) H(7) 108.3 no
C(4) C(3) H(6) 108.3 no
C(4) C(3) H(7) 108.3 no
H(6) C(3) H(7) 107.4 no
C(3) C(4) H(8) 109.5 no
C(3) C(4) H(9) 109.5 no
C(3) C(4) H(10) 109.5 no
H(8) C(4) H(9) 109.5 no
H(8) C(4) H(10) 109.5 no
H(9) C(4) H(10) 109.5 no
Al(1) C(5) H(11) 109.6 no
Al(1) C(5) H(12) 109.6 no
C(6) C(5) H(11) 109.6 no
C(6) C(5) H(12) 109.6 no
H(11) C(5) H(12) 108.1 no
C(5) C(6) H(13) 109.5 no
C(5) C(6) H(14) 109.5 no
C(5) C(6) H(15) 109.5 no
H(13) C(6) H(14) 109.5 no
H(13) C(6) H(15) 109.5 no
H(14) C(6) H(15) 109.5 no
N(1) C(7) H(16) 108.2 no
N(1) C(7) H(17) 108.2 no
C(8) C(7) H(16) 108.2 no
C(8) C(7) H(17) 108.2 no
H(16) C(7) H(17) 107.3 no
C(8) C(9) H(18) 119.6 no
C(10) C(9) H(18) 119.6 no
C(10) C(11) H(19) 118.3 no
C(12) C(11) H(19) 118.2 no
C(10) C(14) H(20) 109.5 no
C(10) C(14) H(21) 109.5 no
C(10) C(14) H(22) 109.5 no
H(20) C(14) H(21) 109.5 no
H(20) C(14) H(22) 109.5 no
H(21) C(14) H(22) 109.5 no
C(12) C(15) H(23) 109.5 no
C(12) C(15) H(24) 109.5 no
C(12) C(15) H(25) 109.5 no
H(23) C(15) H(24) 109.5 no
H(23) C(15) H(25) 109.5 no
H(24) C(15) H(25) 109.5 no
N(1) C(16) H(26) 108.7 no
N(1) C(16) H(27) 108.7 no
C(17) C(16) H(26) 108.7 no
C(17) C(16) H(27) 108.7 no
H(26) C(16) H(27) 107.6 no
C(17) C(18) H(28) 119.4 no
C(19) C(18) H(28) 119.5 no
C(19) C(20) H(29) 119.0 no
C(21) C(20) H(29) 119.0 no
C(19) C(23) H(30) 109.5 no
C(19) C(23) H(31) 109.5 no
C(19) C(23) H(32) 109.5 no
H(30) C(23) H(31) 109.5 no
H(30) C(23) H(32) 109.5 no
H(31) C(23) H(32) 109.5 no
C(21) C(24) H(33) 109.5 no
C(21) C(24) H(34) 109.5 no
C(21) C(24) H(35) 109.5 no
H(33) C(24) H(34) 109.5 no
H(33) C(24) H(35) 109.5 no
H(34) C(24) H(35) 109.5 no
N(1) C(25) H(36) 108.6 no
N(1) C(25) H(37) 108.6 no
C(26) C(25) H(36) 108.6 no
C(26) C(25) H(37) 108.7 no
H(36) C(25) H(37) 107.6 no
C(26) C(27) H(38) 119.1 no
C(28) C(27) H(38) 119.1 no
C(28) C(29) H(39) 119.2 no
C(30) C(29) H(39) 119.2 no
C(28) C(32) H(40) 109.5 no
C(28) C(32) H(41) 109.5 no
C(28) C(32) H(42) 109.5 no
H(40) C(32) H(41) 109.5 no
H(40) C(32) H(42) 109.5 no
H(41) C(32) H(42) 109.5 no
C(30) C(33) H(43) 109.5 no
C(30) C(33) H(44) 109.5 no
C(30) C(33) H(45) 109.5 no
H(43) C(33) H(44) 109.5 no
H(43) C(33) H(45) 109.5 no
H(44) C(33) H(45) 109.5 no
O(1) C(34) H(46) 108.2 no
C(35) C(34) H(46) 108.2 no
C(36) C(34) H(46) 108.2 no
C(34) C(35) H(47) 109.5 no
C(34) C(35) H(48) 109.5 no
C(34) C(35) H(49) 109.5 no
H(47) C(35) H(48) 109.5 no
H(47) C(35) H(49) 109.5 no
H(48) C(35) H(49) 109.5 no
C(34) C(36) H(50) 109.5 no
C(34) C(36) H(51) 109.5 no
C(34) C(36) H(52) 109.5 no
H(50) C(36) H(51) 109.5 no
H(50) C(36) H(52) 109.5 no
H(51) C(36) H(52) 109.5 no

loop_
_geom_bond_atom_site_label_1
_geom_bond_atom_site_label_2
_geom_bond_distance
_geom_bond_publ_flag
Ti(1) O(1) 2.075(3) yes
Ti(1) O(2) 2.056(4) yes
Ti(1) O(3) 1.830(4) yes
Ti(1) O(4) 1.836(4) yes
Ti(1) N(1) 2.424(5) yes
Ti(1) C(1) 2.092(7) yes
Al(1) O(1) 1.827(4) yes
Al(1) O(2) 1.835(4) yes
Al(1) C(3) 1.950(6) yes
Al(1) C(5) 1.964(7) yes
O(1) C(34) 1.458(7) yes
O(2) C(13) 1.394(7) yes
O(3) C(22) 1.362(8) yes
O(4) C(31) 1.360(7) yes
N(1) C(7) 1.483(8) yes
N(1) C(16) 1.486(8) yes
N(1) C(25) 1.505(7) yes
C(1) C(2) 1.535(8) yes
C(3) C(4) 1.552(8) yes
C(5) C(6) 1.554(9) yes
C(7) C(8) 1.519(9) yes
C(8) C(9) 1.392(9) yes
C(8) C(13) 1.386(10) yes
C(9) C(10) 1.404(10) yes
C(10) C(11) 1.362(10) yes
C(10) C(14) 1.514(10) yes
C(11) C(12) 1.424(9) yes
C(12) C(13) 1.403(9) yes
C(12) C(15) 1.485(10) yes
C(16) C(17) 1.522(9) yes
C(17) C(18) 1.397(9) yes
C(17) C(22) 1.392(10) yes
C(18) C(19) 1.401(9) yes
C(19) C(20) 1.380(10) yes
C(19) C(23) 1.520(9) yes
C(20) C(21) 1.391(9) yes
C(21) C(22) 1.399(9) yes
C(21) C(24) 1.502(10) yes
C(25) C(26) 1.496(9) yes
C(26) C(27) 1.390(9) yes
C(26) C(31) 1.411(9) yes
C(27) C(28) 1.382(9) yes
C(28) C(29) 1.374(10) yes
C(28) C(32) 1.530(9) yes
C(29) C(30) 1.409(9) yes
C(30) C(31) 1.379(9) yes
C(30) C(33) 1.489(10) yes
C(34) C(35) 1.520(9) yes
C(34) C(36) 1.515(10) yes
C(1) H(1) 0.990 no
C(1) H(2) 0.990 no
C(2) H(3) 0.980 no
C(2) H(4) 0.980 no
C(2) H(5) 0.980 no
C(3) H(6) 0.990 no
C(3) H(7) 0.990 no
C(4) H(8) 0.980 no
C(4) H(9) 0.980 no
C(4) H(10) 0.980 no
C(5) H(11) 0.990 no
C(5) H(12) 0.990 no
C(6) H(13) 0.980 no
C(6) H(14) 0.980 no
C(6) H(15) 0.980 no
C(7) H(16) 0.990 no
C(7) H(17) 0.990 no
C(9) H(18) 0.950 no
C(11) H(19) 0.950 no
C(14) H(20) 0.980 no
C(14) H(21) 0.980 no
C(14) H(22) 0.980 no
C(15) H(23) 0.980 no
C(15) H(24) 0.980 no
C(15) H(25) 0.980 no
C(16) H(26) 0.990 no
C(16) H(27) 0.990 no
C(18) H(28) 0.950 no
C(20) H(29) 0.950 no
C(23) H(30) 0.980 no
C(23) H(31) 0.980 no
C(23) H(32) 0.980 no
C(24) H(33) 0.980 no
C(24) H(34) 0.980 no
C(24) H(35) 0.980 no
C(25) H(36) 0.990 no
C(25) H(37) 0.990 no
C(27) H(38) 0.950 no
C(29) H(39) 0.950 no
C(32) H(40) 0.980 no
C(32) H(41) 0.980 no
C(32) H(42) 0.980 no
C(33) H(43) 0.980 no
C(33) H(44) 0.980 no
C(33) H(45) 0.980 no
C(34) H(46) 1.000 no
C(35) H(47) 0.980 no
C(35) H(48) 0.980 no
C(35) H(49) 0.980 no
C(36) H(50) 0.980 no
C(36) H(51) 0.980 no
C(36) H(52) 0.980 no

loop_
_geom_contact_atom_site_label_1
_geom_contact_atom_site_label_2
_geom_contact_distance
_geom_contact_site_symmetry_2
O(3) H(48) 3.400 2_676
O(4) H(29) 3.501 2_566
O(4) H(31) 2.775 2_566
C(1) H(35) 3.454 2_666
C(1) H(38) 2.734 1_655
C(2) H(12) 3.211 1_545
C(2) H(31) 3.342 2_566
C(2) H(32) 3.427 2_566
C(2) H(35) 2.854 2_666
C(2) H(38) 3.041 1_655
C(2) H(42) 3.422 1_655
C(3) H(17) 3.281 1_655
C(3) H(18) 3.114 1_655
C(4) H(17) 3.058 1_655
C(4) H(18) 3.415 1_655
C(4) H(21) 3.282 2_677
C(4) H(30) 3.308 2_676
C(5) H(5) 3.355 1_565
C(5) H(42) 3.192 1_665
C(5) H(44) 3.263 1_565
C(6) H(24) 3.366 2_677
C(6) H(25) 3.018 2_677
C(6) H(40) 3.396 1_665
C(6) H(42) 3.030 1_665
C(6) H(43) 3.528 1_565
C(6) H(44) 3.162 1_565
C(7) H(10) 3.431 1_455
C(7) H(30) 3.257 2_576
C(9) H(10) 3.461 1_455
C(9) H(21) 3.236 2_577
C(9) H(22) 3.258 2_577
C(10) H(21) 3.557 2_577
C(10) H(22) 2.979 2_577
C(11) H(14) 3.547 2_677
C(11) H(22) 3.518 2_577
C(11) H(39) 3.543 2_567
C(11) H(40) 3.547 2_567
C(14) H(10) 3.415 2_677
C(14) H(13) 3.576 2_577
C(14) H(22) 3.132 2_577
C(14) H(39) 3.285 2_567
C(14) H(43) 3.100 2_567
C(15) H(14) 3.058 2_677
C(15) H(41) 3.362 1_655
C(16) H(28) 3.387 2_576
C(16) H(30) 3.237 2_576
C(16) H(32) 3.592 2_576
C(17) H(50) 3.306 2_676
C(18) H(26) 3.410 2_576
C(18) H(28) 3.290 2_576
C(18) H(34) 3.102 2_566
C(18) H(50) 3.485 2_676
C(19) H(8) 3.538 2_676
C(19) H(34) 3.081 2_566
C(20) H(34) 3.513 2_566
C(20) H(36) 3.006 2_566
C(20) H(47) 3.484 2_676
C(20) H(48) 3.513 2_676
C(21) H(36) 3.435 2_566
C(21) H(47) 3.502 2_676
C(21) H(48) 2.950 2_676
C(22) H(48) 3.083 2_676
C(23) H(3) 3.483 2_566
C(23) H(5) 3.290 2_566
C(23) H(8) 3.284 2_676
C(23) H(11) 3.418 2_576
C(23) H(16) 3.436 2_576
C(23) H(26) 3.329 2_576
C(23) H(27) 3.323 2_576
C(23) H(34) 3.531 2_566
C(23) H(44) 3.512 2_566
C(23) H(49) 3.504 2_576
C(24) H(3) 3.230 2_666
C(24) H(4) 3.265 2_666
C(24) H(36) 3.204 2_566
C(24) H(48) 3.269 2_676
C(25) H(29) 3.052 2_566
C(25) H(35) 3.374 2_566
C(26) H(29) 2.910 2_566
C(27) H(1) 3.134 1_455
C(27) H(2) 3.541 1_455
C(27) H(4) 3.049 1_455
C(27) H(29) 3.491 2_566
C(28) H(9) 3.211 1_445
C(29) H(9) 3.079 1_445
C(29) H(10) 3.538 1_445
C(30) H(31) 3.354 2_566
C(31) H(29) 3.193 2_566
C(31) H(31) 3.000 2_566
C(32) H(1) 3.566 1_455
C(32) H(9) 3.521 1_445
C(32) H(12) 3.358 1_445
C(32) H(14) 3.499 1_445
C(32) H(15) 3.145 1_445
C(32) H(23) 3.584 1_455
C(33) H(15) 2.932 1_545
C(33) H(20) 3.318 2_567
C(33) H(31) 3.510 2_566
C(34) H(46) 3.154 2_676
C(34) H(48) 3.194 2_676
C(34) H(50) 3.232 2_676
C(35) H(32) 3.559 2_576
C(35) H(46) 3.135 2_676
C(35) H(50) 3.218 2_676
C(36) H(26) 3.569 1_655
C(36) H(28) 3.398 1_655
C(36) H(46) 3.188 2_676
C(36) H(48) 3.247 2_676
H(1) C(27) 3.134 1_655
H(1) C(32) 3.566 1_655
H(1) H(37) 3.545 1_655
H(1) H(38) 2.206 1_655
H(1) H(41) 3.348 1_655
H(1) H(42) 3.134 1_655
H(2) C(27) 3.541 1_655
H(2) H(35) 2.984 2_666
H(2) H(37) 2.844 1_655
H(2) H(38) 2.655 1_655
H(3) C(23) 3.483 2_566
H(3) C(24) 3.230 2_666
H(3) H(31) 3.120 2_566
H(3) H(32) 2.952 2_566
H(3) H(33) 2.962 2_666
H(3) H(35) 2.620 2_666
H(3) H(49) 3.363 1_545
H(4) C(24) 3.265 2_666
H(4) C(27) 3.049 1_655
H(4) H(12) 2.767 1_545
H(4) H(33) 3.427 2_666
H(4) H(35) 2.363 2_666
H(4) H(38) 2.489 1_655
H(4) H(42) 2.995 1_655
H(4) H(47) 3.254 1_545
H(4) H(49) 3.459 1_545
H(5) C(5) 3.355 1_545
H(5) C(23) 3.290 2_566
H(5) H(11) 3.049 1_545
H(5) H(12) 2.781 1_545
H(5) H(31) 2.695 2_566
H(5) H(32) 3.025 2_566
H(5) H(38) 3.534 1_655
H(5) H(42) 3.161 1_655
H(6) H(17) 2.664 1_655
H(6) H(18) 2.771 1_655
H(6) H(37) 3.164 1_655
H(6) H(38) 3.167 1_655
H(7) H(18) 2.771 1_655
H(7) H(19) 3.227 2_677
H(7) H(21) 3.364 2_677
H(7) H(22) 3.542 1_655
H(8) C(19) 3.538 2_676
H(8) C(23) 3.284 2_676
H(8) H(17) 2.842 1_655
H(8) H(29) 3.503 2_676
H(8) H(30) 2.555 2_676
H(8) H(31) 3.474 2_676
H(9) C(28) 3.211 1_665
H(9) C(29) 3.079 1_665
H(9) C(32) 3.521 1_665
H(9) H(19) 3.397 2_677
H(9) H(21) 3.451 2_677
H(9) H(39) 3.080 1_665
H(9) H(40) 3.400 1_665
H(9) H(42) 3.335 1_665
H(10) C(7) 3.431 1_655
H(10) C(9) 3.461 1_655
H(10) C(14) 3.415 2_677
H(10) C(29) 3.538 1_665
H(10) H(16) 3.425 1_655
H(10) H(17) 2.714 1_655
H(10) H(18) 2.834 1_655
H(10) H(19) 3.464 2_677
H(10) H(21) 2.440 2_677
H(10) H(30) 3.228 2_676
H(10) H(39) 3.325 1_665
H(10) H(44) 3.600 1_665
H(11) C(23) 3.418 2_576
H(11) H(5) 3.049 1_565
H(11) H(30) 3.097 2_576
H(11) H(31) 3.441 2_576
H(11) H(32) 3.156 2_576
H(11) H(44) 2.778 1_565
H(12) C(2) 3.211 1_565
H(12) C(32) 3.358 1_665
H(12) H(4) 2.767 1_565
H(12) H(5) 2.781 1_565
H(12) H(40) 3.552 1_665
H(12) H(42) 2.521 1_665
H(12) H(44) 3.361 1_565
H(13) C(14) 3.576 2_577
H(13) H(20) 3.577 2_577
H(13) H(21) 3.513 2_577
H(13) H(22) 3.075 2_577
H(13) H(24) 3.201 2_677
H(13) H(25) 3.279 2_677
H(13) H(43) 3.522 1_565
H(13) H(44) 3.322 1_565
H(14) C(11) 3.547 2_677
H(14) C(15) 3.058 2_677
H(14) C(32) 3.499 1_665
H(14) H(19) 2.838 2_677
H(14) H(24) 2.844 2_677
H(14) H(25) 2.484 2_677
H(14) H(40) 3.011 1_665
H(14) H(42) 3.080 1_665
H(15) C(32) 3.145 1_665
H(15) C(33) 2.932 1_565
H(15) H(24) 3.539 2_677
H(15) H(25) 2.843 2_677
H(15) H(40) 2.975 1_665
H(15) H(42) 2.489 1_665
H(15) H(43) 2.742 1_565
H(15) H(44) 2.551 1_565
H(15) H(45) 3.020 1_565
H(16) C(23) 3.436 2_576
H(16) H(10) 3.425 1_455
H(16) H(30) 2.643 2_576
H(16) H(32) 3.416 2_576
H(17) C(3) 3.281 1_455
H(17) C(4) 3.058 1_455
H(17) H(6) 2.664 1_455
H(17) H(8) 2.842 1_455
H(17) H(10) 2.714 1_455
H(17) H(30) 3.006 2_576
H(17) H(51) 3.511 1_455
H(18) C(3) 3.114 1_455
H(18) C(4) 3.415 1_455
H(18) H(6) 2.771 1_455
H(18) H(7) 2.771 1_455
H(18) H(10) 2.834 1_455
H(18) H(21) 2.974 2_577
H(18) H(22) 3.404 2_577
H(19) H(7) 3.227 2_677
H(19) H(9) 3.397 2_677
H(19) H(10) 3.464 2_677
H(19) H(14) 2.838 2_677
H(19) H(39) 2.919 2_567
H(19) H(40) 2.820 2_567
H(20) C(33) 3.318 2_567
H(20) H(13) 3.577 2_577
H(20) H(39) 2.851 2_567
H(20) H(43) 2.372 2_567
H(21) C(4) 3.282 2_677
H(21) C(9) 3.236 2_577
H(21) C(10) 3.557 2_577
H(21) H(7) 3.364 2_677
H(21) H(9) 3.451 2_677
H(21) H(10) 2.440 2_677
H(21) H(13) 3.513 2_577
H(21) H(18) 2.974 2_577
H(21) H(22) 3.062 2_577
H(21) H(39) 2.975 2_567
H(21) H(43) 3.018 2_567
H(22) C(9) 3.258 2_577
H(22) C(10) 2.979 2_577
H(22) C(11) 3.518 2_577
H(22) C(14) 3.132 2_577
H(22) H(7) 3.542 1_455
H(22) H(13) 3.075 2_577
H(22) H(18) 3.404 2_577
H(22) H(21) 3.062 2_577
H(22) H(22) 2.857 2_577
H(22) H(24) 3.575 1_455
H(22) H(43) 3.569 2_567
H(23) C(32) 3.584 1_655
H(23) H(41) 2.814 1_655
H(23) H(42) 3.496 1_655
H(24) C(6) 3.366 2_677
H(24) H(13) 3.201 2_677
H(24) H(14) 2.844 2_677
H(24) H(15) 3.539 2_677
H(24) H(22) 3.575 1_655
H(24) H(24) 3.218 2_677
H(25) C(6) 3.018 2_677
H(25) H(13) 3.279 2_677
H(25) H(14) 2.484 2_677
H(25) H(15) 2.843 2_677
H(25) H(40) 2.866 2_567
H(25) H(41) 3.131 1_655
H(26) C(18) 3.410 2_576
H(26) C(23) 3.329 2_576
H(26) C(36) 3.569 1_455
H(26) H(28) 2.959 2_576
H(26) H(30) 2.700 2_576
H(26) H(32) 3.344 2_576
H(26) H(50) 3.570 1_455
H(26) H(51) 2.961 1_455
H(27) C(23) 3.323 2_576
H(27) H(28) 3.132 2_576
H(27) H(30) 2.910 2_576
H(27) H(32) 2.903 2_576
H(27) H(50) 3.145 2_676
H(28) C(16) 3.387 2_576
H(28) C(18) 3.290 2_576
H(28) C(36) 3.398 1_455
H(28) H(26) 2.959 2_576
H(28) H(27) 3.132 2_576
H(28) H(28) 2.787 2_576
H(28) H(34) 3.311 2_566
H(28) H(50) 2.911 1_455
H(28) H(51) 3.427 1_455
H(28) H(52) 3.314 1_455
H(29) O(4) 3.501 2_566
H(29) C(25) 3.052 2_566
H(29) C(26) 2.910 2_566
H(29) C(27) 3.491 2_566
H(29) C(31) 3.193 2_566
H(29) H(8) 3.503 2_676
H(29) H(36) 2.377 2_566
H(29) H(37) 3.531 2_566
H(29) H(47) 3.549 2_676
H(30) C(4) 3.308 2_676
H(30) C(7) 3.257 2_576
H(30) C(16) 3.237 2_576
H(30) H(8) 2.555 2_676
H(30) H(10) 3.228 2_676
H(30) H(11) 3.097 2_576
H(30) H(16) 2.643 2_576
H(30) H(17) 3.006 2_576
H(30) H(26) 2.700 2_576
H(30) H(27) 2.910 2_576
H(30) H(44) 3.396 2_566
H(31) O(4) 2.775 2_566
H(31) C(2) 3.342 2_566
H(31) C(30) 3.354 2_566
H(31) C(31) 3.000 2_566
H(31) C(33) 3.510 2_566
H(31) H(3) 3.120 2_566
H(31) H(5) 2.695 2_566
H(31) H(8) 3.474 2_676
H(31) H(11) 3.441 2_576
H(31) H(44) 2.840 2_566
H(32) C(2) 3.427 2_566
H(32) C(16) 3.592 2_576
H(32) C(35) 3.559 2_576
H(32) H(3) 2.952 2_566
H(32) H(5) 3.025 2_566
H(32) H(11) 3.156 2_576
H(32) H(16) 3.416 2_576
H(32) H(26) 3.344 2_576
H(32) H(27) 2.903 2_576
H(32) H(34) 3.230 2_566
H(32) H(49) 2.598 2_576
H(33) H(3) 2.962 2_666
H(33) H(4) 3.427 2_666
H(33) H(33) 3.079 2_666
H(33) H(48) 2.933 2_676
H(34) C(18) 3.102 2_566
H(34) C(19) 3.081 2_566
H(34) C(20) 3.513 2_566
H(34) C(23) 3.531 2_566
H(34) H(28) 3.311 2_566
H(34) H(32) 3.230 2_566
H(34) H(36) 2.961 2_566
H(34) H(37) 3.517 2_566
H(35) C(1) 3.454 2_666
H(35) C(2) 2.854 2_666
H(35) C(25) 3.374 2_566
H(35) H(2) 2.984 2_666
H(35) H(3) 2.620 2_666
H(35) H(4) 2.363 2_666
H(35) H(36) 2.847 2_566
H(35) H(37) 3.141 2_566
H(35) H(38) 3.512 2_566
H(35) H(47) 3.532 2_676
H(35) H(48) 3.365 2_676
H(36) C(20) 3.006 2_566
H(36) C(21) 3.435 2_566
H(36) C(24) 3.204 2_566
H(36) H(29) 2.377 2_566
H(36) H(34) 2.961 2_566
H(36) H(35) 2.847 2_566
H(37) H(1) 3.545 1_455
H(37) H(2) 2.844 1_455
H(37) H(6) 3.164 1_455
H(37) H(29) 3.531 2_566
H(37) H(34) 3.517 2_566
H(37) H(35) 3.141 2_566
H(37) H(51) 3.303 1_455
H(37) H(52) 3.307 1_455
H(38) C(1) 2.734 1_455
H(38) C(2) 3.041 1_455
H(38) H(1) 2.206 1_455
H(38) H(2) 2.655 1_455
H(38) H(4) 2.489 1_455
H(38) H(5) 3.534 1_455
H(38) H(6) 3.167 1_455
H(38) H(35) 3.512 2_566
H(39) C(11) 3.543 2_567
H(39) C(14) 3.285 2_567
H(39) H(9) 3.080 1_445
H(39) H(10) 3.325 1_445
H(39) H(19) 2.919 2_567
H(39) H(20) 2.851 2_567
H(39) H(21) 2.975 2_567
H(39) H(39) 3.410 2_567
H(40) C(6) 3.396 1_445
H(40) C(11) 3.547 2_567
H(40) H(9) 3.400 1_445
H(40) H(12) 3.552 1_445
H(40) H(14) 3.011 1_445
H(40) H(15) 2.975 1_445
H(40) H(19) 2.820 2_567
H(40) H(25) 2.866 2_567
H(40) H(43) 3.234 2_567
H(41) C(15) 3.362 1_455
H(41) H(1) 3.348 1_455
H(41) H(23) 2.814 1_455
H(41) H(25) 3.131 1_455
H(41) H(43) 3.440 2_567
H(42) C(2) 3.422 1_455
H(42) C(5) 3.192 1_445
H(42) C(6) 3.030 1_445
H(42) H(1) 3.134 1_455
H(42) H(4) 2.995 1_455
H(42) H(5) 3.161 1_455
H(42) H(9) 3.335 1_445
H(42) H(12) 2.521 1_445
H(42) H(14) 3.080 1_445
H(42) H(15) 2.489 1_445
H(42) H(23) 3.496 1_455
H(42) H(45) 3.260 1_455
H(43) C(6) 3.528 1_545
H(43) C(14) 3.100 2_567
H(43) H(13) 3.522 1_545
H(43) H(15) 2.742 1_545
H(43) H(20) 2.372 2_567
H(43) H(21) 3.018 2_567
H(43) H(22) 3.569 2_567
H(43) H(40) 3.234 2_567
H(43) H(41) 3.440 2_567
H(44) C(5) 3.263 1_545
H(44) C(6) 3.162 1_545
H(44) C(23) 3.512 2_566
H(44) H(10) 3.600 1_445
H(44) H(11) 2.778 1_545
H(44) H(12) 3.361 1_545
H(44) H(13) 3.322 1_545
H(44) H(15) 2.551 1_545
H(44) H(30) 3.396 2_566
H(44) H(31) 2.840 2_566
H(45) H(15) 3.020 1_545
H(45) H(42) 3.260 1_655
H(46) C(34) 3.154 2_676
H(46) C(35) 3.135 2_676
H(46) C(36) 3.188 2_676
H(46) H(46) 2.782 2_676
H(46) H(48) 2.389 2_676
H(46) H(50) 2.452 2_676
H(47) C(20) 3.484 2_676
H(47) C(21) 3.502 2_676
H(47) H(4) 3.254 1_565
H(47) H(29) 3.549 2_676
H(47) H(35) 3.532 2_676
H(48) O(3) 3.400 2_676
H(48) C(20) 3.513 2_676
H(48) C(21) 2.950 2_676
H(48) C(22) 3.083 2_676
H(48) C(24) 3.269 2_676
H(48) C(34) 3.194 2_676
H(48) C(36) 3.247 2_676
H(48) H(33) 2.933 2_676
H(48) H(35) 3.365 2_676
H(48) H(46) 2.389 2_676
H(48) H(50) 2.906 2_676
H(48) H(52) 3.159 2_676
H(49) C(23) 3.504 2_576
H(49) H(3) 3.363 1_565
H(49) H(4) 3.459 1_565
H(49) H(32) 2.598 2_576
H(49) H(50) 3.063 2_676
H(50) C(17) 3.306 2_676
H(50) C(18) 3.485 2_676
H(50) C(34) 3.232 2_676
H(50) C(35) 3.218 2_676
H(50) H(26) 3.570 1_655
H(50) H(27) 3.145 2_676
H(50) H(28) 2.911 1_655
H(50) H(46) 2.452 2_676
H(50) H(48) 2.906 2_676
H(50) H(49) 3.063 2_676
H(51) H(17) 3.511 1_655
H(51) H(26) 2.961 1_655
H(51) H(28) 3.427 1_655
H(51) H(37) 3.303 1_655
H(52) H(28) 3.314 1_655
H(52) H(37) 3.307 1_655
H(52) H(48) 3.159 2_676

loop_
_geom_torsion_atom_site_label_1
_geom_torsion_atom_site_label_2
_geom_torsion_atom_site_label_3
_geom_torsion_atom_site_label_4
_geom_torsion
O(1) Ti(1) O(2) Al(1) -9.13(19)
O(1) Ti(1) O(2) C(13) 145.0(5)
O(2) Ti(1) O(1) Al(1) 9.15(19)
O(2) Ti(1) O(1) C(34) 179.6(5)
O(1) Ti(1) O(3) C(22) -86.3(6)
O(3) Ti(1) O(1) Al(1) 173.0(2)
O(3) Ti(1) O(1) C(34) -16.6(5)
O(1) Ti(1) O(4) C(31) 42.9(10)
O(4) Ti(1) O(1) Al(1) 26.9(7)
O(4) Ti(1) O(1) C(34) -162.7(6)
O(1) Ti(1) N(1) C(7) -67.9(3)
O(1) Ti(1) N(1) C(16) 50.7(3)
O(1) Ti(1) N(1) C(25) 168.8(3)
N(1) Ti(1) O(1) Al(1) 91.0(2)
N(1) Ti(1) O(1) C(34) -98.5(5)
O(1) Ti(1) C(1) C(2) -153.8(4)
C(1) Ti(1) O(1) Al(1) -85.5(2)
C(1) Ti(1) O(1) C(34) 84.9(5)
O(2) Ti(1) O(3) C(22) -46.3(8)
O(3) Ti(1) O(2) Al(1) -52.1(5)
O(3) Ti(1) O(2) C(13) 102.0(5)
O(2) Ti(1) O(4) C(31) 59.6(6)
O(4) Ti(1) O(2) Al(1) 176.5(2)
O(4) Ti(1) O(2) C(13) -29.3(4)
O(2) Ti(1) N(1) C(7) 2.0(3)
O(2) Ti(1) N(1) C(16) 120.6(3)
O(2) Ti(1) N(1) C(25) -121.3(3)
N(1) Ti(1) O(2) Al(1) -103.2(2)
N(1) Ti(1) O(2) C(13) 51.0(4)
O(2) Ti(1) C(1) C(2) 135.6(4)
C(1) Ti(1) O(2) Al(1) 83.7(2)
C(1) Ti(1) O(2) C(13) -122.2(4)
O(3) Ti(1) O(4) C(31) -102.0(6)
O(4) Ti(1) O(3) C(22) 83.0(6)
O(3) Ti(1) N(1) C(7) -159.3(3)
O(3) Ti(1) N(1) C(16) -40.7(3)
O(3) Ti(1) N(1) C(25) 77.4(3)
N(1) Ti(1) O(3) C(22) 4.8(6)
O(3) Ti(1) C(1) C(2) -61.2(5)
C(1) Ti(1) O(3) C(22) 178.7(6)
O(4) Ti(1) N(1) C(7) 95.0(3)
O(4) Ti(1) N(1) C(16) -146.4(3)
O(4) Ti(1) N(1) C(25) -28.3(3)
N(1) Ti(1) O(4) C(31) -22.9(6)
O(4) Ti(1) C(1) C(2) 43.6(5)
C(1) Ti(1) O(4) C(31) 155.6(6)
N(1) Ti(1) C(1) C(2) 56.2(19)
C(1) Ti(1) N(1) C(7) 82.2(17)
C(1) Ti(1) N(1) C(16) -159.2(16)
C(1) Ti(1) N(1) C(25) -41.1(18)
O(1) Al(1) O(2) Ti(1) 9.9(2)
O(1) Al(1) O(2) C(13) -142.5(5)
O(2) Al(1) O(1) Ti(1) -9.8(2)
O(2) Al(1) O(1) C(34) 179.4(5)
O(1) Al(1) C(3) C(4) 96.4(5)
C(3) Al(1) O(1) Ti(1) 100.6(2)
C(3) Al(1) O(1) C(34) -70.2(5)
O(1) Al(1) C(5) C(6) 153.1(3)
C(5) Al(1) O(1) Ti(1) -120.4(2)
C(5) Al(1) O(1) C(34) 68.7(5)
O(2) Al(1) C(3) C(4) -174.1(4)
C(3) Al(1) O(2) Ti(1) -101.6(2)
C(3) Al(1) O(2) C(13) 106.0(5)
O(2) Al(1) C(5) C(6) 61.1(4)
C(5) Al(1) O(2) Ti(1) 127.9(2)
C(5) Al(1) O(2) C(13) -24.5(5)
C(3) Al(1) C(5) C(6) -68.3(4)
C(5) Al(1) C(3) C(4) -44.7(6)
Ti(1) O(1) C(34) C(35) 154.3(4)
Ti(1) O(1) C(34) C(36) -81.5(5)
Al(1) O(1) C(34) C(35) -37.3(7)
Al(1) O(1) C(34) C(36) 86.9(6)
Ti(1) O(2) C(13) C(8) -60.4(7)
Ti(1) O(2) C(13) C(12) 118.9(5)
Al(1) O(2) C(13) C(8) 87.4(6)
Al(1) O(2) C(13) C(12) -93.3(6)
Ti(1) O(3) C(22) C(17) 14.8(10)
Ti(1) O(3) C(22) C(21) -163.5(4)
Ti(1) O(4) C(31) C(26) 41.4(9)
Ti(1) O(4) C(31) C(30) -137.3(6)
Ti(1) N(1) C(7) C(8) -48.5(5)
Ti(1) N(1) C(16) C(17) 63.9(5)
Ti(1) N(1) C(25) C(26) 60.6(6)
C(7) N(1) C(16) C(17) -174.0(5)
C(16) N(1) C(7) C(8) -167.5(5)
C(7) N(1) C(25) C(26) -64.6(7)
C(25) N(1) C(7) C(8) 75.6(6)
C(16) N(1) C(25) C(26) 178.8(5)
C(25) N(1) C(16) C(17) -56.0(6)
N(1) C(7) C(8) C(9) -121.6(6)
N(1) C(7) C(8) C(13) 59.5(7)
C(7) C(8) C(9) C(10) -179.7(5)
C(7) C(8) C(13) O(2) -1.9(8)
C(7) C(8) C(13) C(12) 178.8(5)
C(9) C(8) C(13) O(2) 179.2(5)
C(9) C(8) C(13) C(12) -0.1(7)
C(13) C(8) C(9) C(10) -0.8(9)
C(8) C(9) C(10) C(11) 1.3(9)
C(8) C(9) C(10) C(14) -177.0(5)
C(9) C(10) C(11) C(12) -1.0(9)
C(14) C(10) C(11) C(12) 177.3(5)
C(10) C(11) C(12) C(13) 0.1(8)
C(10) C(11) C(12) C(15) -179.9(4)
C(11) C(12) C(13) O(2) -178.8(5)
C(11) C(12) C(13) C(8) 0.5(8)
C(15) C(12) C(13) O(2) 1.1(9)
C(15) C(12) C(13) C(8) -179.6(5)
N(1) C(16) C(17) C(18) 132.5(6)
N(1) C(16) C(17) C(22) -46.8(8)
C(16) C(17) C(18) C(19) 178.2(5)
C(16) C(17) C(22) O(3) 1.8(9)
C(16) C(17) C(22) C(21) -180.0(5)
C(18) C(17) C(22) O(3) -177.5(5)
C(18) C(17) C(22) C(21) 0.7(9)
C(22) C(17) C(18) C(19) -2.5(9)
C(17) C(18) C(19) C(20) 2.4(9)
C(17) C(18) C(19) C(23) -179.4(5)
C(18) C(19) C(20) C(21) -0.5(9)
C(23) C(19) C(20) C(21) -178.6(5)
C(19) C(20) C(21) C(22) -1.2(9)
C(19) C(20) C(21) C(24) 176.1(5)
C(20) C(21) C(22) O(3) 179.4(5)
C(20) C(21) C(22) C(17) 1.1(9)
C(24) C(21) C(22) O(3) 2.0(8)
C(24) C(21) C(22) C(17) -176.2(5)
N(1) C(25) C(26) C(27) 128.5(6)
N(1) C(25) C(26) C(31) -49.8(8)
C(25) C(26) C(27) C(28) -178.0(5)
C(25) C(26) C(31) O(4) 0.2(6)
C(25) C(26) C(31) C(30) 178.8(5)
C(27) C(26) C(31) O(4) -178.2(5)
C(27) C(26) C(31) C(30) 0.4(8)
C(31) C(26) C(27) C(28) 0.4(8)
C(26) C(27) C(28) C(29) -0.8(9)
C(26) C(27) C(28) C(32) 178.3(5)
C(27) C(28) C(29) C(30) 0.5(9)
C(32) C(28) C(29) C(30) -178.6(5)
C(28) C(29) C(30) C(31) 0.3(8)
C(28) C(29) C(30) C(33) 179.3(6)
C(29) C(30) C(31) O(4) 177.8(5)
C(29) C(30) C(31) C(26) -0.7(9)
C(33) C(30) C(31) O(4) -1.1(9)
C(33) C(30) C(31) C(26) -179.7(5)
